data_1571732
loop_
_publ_author_name
'Ye, Christopher Z.'
'Del Rosal, Iker'
'Kelly, Sheridon N.'
'Brackbill, I. Joseph'
'Maron, Laurent'
'Camp, Cl&#xe9;ment'
'Arnold, John'

_publ_section_title
;
 Photolysis-driven bond activation by thorium and uranium tetraosmate
 polyhydride complexes.
;
_journal_issue 25
_journal_name_full 'Chemical science'
_journal_page_first 9784
_journal_page_last 9792
_journal_paper_doi 10.1039/d4sc02380c
_journal_volume 15
_journal_year 2024
_chemical_formula_moiety 'C46 H64 Os4 Th'
_chemical_formula_sum 'C46 H64 Os4 Th'
_chemical_formula_weight 1609.81
_space_group_crystal_system tetragonal
_space_group_IT_number 138
_space_group_name_Hall '-P 4ac 2ac'
_space_group_name_H-M_alt 'P 42/n c m :2'
_atom_sites_solution_hydrogens geom
_atom_sites_solution_primary dual
_atom_sites_solution_secondary difmap
_audit_creation_date 2023-11-30
_audit_creation_method
;
Olex2 1.5
(compiled 2023.08.24 svn.re1ec1418 for OlexSys, GUI svn.r6817)
;
_audit_update_record
;
2024-04-08 deposited with the CCDC.	2024-05-20 downloaded from the CCDC.
;
_cell_angle_alpha 90
_cell_angle_beta 90
_cell_angle_gamma 90
_cell_formula_units_Z 4
_cell_length_a 13.7391(15)
_cell_length_b 13.7391(15)
_cell_length_c 25.158(3)
_cell_measurement_reflns_used 53451
_cell_measurement_temperature 100
_cell_measurement_theta_max 26.042
_cell_measurement_theta_min 2.304
_cell_volume 4748.9(9)
_computing_cell_refinement 'SAINT V8.38A Bruker, Madison WI'
_computing_data_collection 'Bruker APEX3 Bruker, Madison WI'
_computing_data_reduction 'SAINT V8.38A Bruker, Madison WI'
_computing_molecular_graphics 'Olex2 1.5 (Dolomanov et al., 2009)'
_computing_publication_material 'Olex2 1.5 (Dolomanov et al., 2009)'
_computing_structure_refinement 'SHELXL 2014/7 (Sheldrick, 2015)'
_computing_structure_solution 'SHELXT 2014/5 (Sheldrick, 2014)'
_diffrn_ambient_temperature 100
_diffrn_detector_area_resol_mean 10.42
_diffrn_measured_fraction_theta_full 0.998
_diffrn_measured_fraction_theta_max 0.998
_diffrn_measurement_device_type 'Bruker D8 with PHOTON-II CPAD detector'
_diffrn_measurement_method '\f and \w shutterless scans'
_diffrn_radiation_monochromator 'silicon 111'
_diffrn_radiation_type synchrotron
_diffrn_radiation_wavelength 0.7288
_diffrn_reflns_av_R_equivalents 0.1416
_diffrn_reflns_av_unetI/netI 0.0530
_diffrn_reflns_Laue_measured_fraction_full 0.998
_diffrn_reflns_Laue_measured_fraction_max 0.998
_diffrn_reflns_limit_h_max 16
_diffrn_reflns_limit_h_min -16
_diffrn_reflns_limit_k_max 16
_diffrn_reflns_limit_k_min -16
_diffrn_reflns_limit_l_max 30
_diffrn_reflns_limit_l_min -30
_diffrn_reflns_number 53451
_diffrn_reflns_point_group_measured_fraction_full 0.998
_diffrn_reflns_point_group_measured_fraction_max 0.998
_diffrn_reflns_theta_full 25.930
_diffrn_reflns_theta_max 26.042
_diffrn_reflns_theta_min 2.304
_diffrn_source 'Advanced Light Source, station 12.2.1'
_exptl_absorpt_coefficient_mu 14.656
_exptl_absorpt_correction_T_max 0.6985
_exptl_absorpt_correction_T_min 0.2861
_exptl_absorpt_correction_type multi-scan
_exptl_absorpt_process_details
;
SADABS-2016/2 (Bruker,2016/2) was used for absorption correction.
wR2(int) was 0.1894 before and 0.1317 after correction.
The Ratio of minimum to maximum transmission is 0.4096.
The \l/2 correction factor is Not present.
;
_exptl_crystal_colour orange
_exptl_crystal_colour_primary orange
_exptl_crystal_density_diffrn 2.252
_exptl_crystal_description 'rect. Prism'
_exptl_crystal_F_000 2936
_exptl_crystal_size_max 0.3
_exptl_crystal_size_mid 0.02
_exptl_crystal_size_min 0.02
_refine_diff_density_max 1.077
_refine_diff_density_min -1.371
_refine_diff_density_rms 0.204
_refine_ls_extinction_method none
_refine_ls_goodness_of_fit_ref 1.214
_refine_ls_hydrogen_treatment mixed
_refine_ls_matrix_type full
_refine_ls_number_parameters 177
_refine_ls_number_reflns 2317
_refine_ls_number_restraints 51
_refine_ls_restrained_S_all 1.200
_refine_ls_R_factor_all 0.0510
_refine_ls_R_factor_gt 0.0445
_refine_ls_shift/su_max 0.001
_refine_ls_shift/su_mean 0.000
_refine_ls_structure_factor_coef Fsqd
_refine_ls_weighting_details 'w=1/[\s^2^(Fo^2^)+73.6242P] where P=(Fo^2^+2Fc^2^)/3'
_refine_ls_weighting_scheme calc
_refine_ls_wR_factor_gt 0.1071
_refine_ls_wR_factor_ref 0.1101
_reflns_Friedel_coverage 0.000
_reflns_number_gt 2047
_reflns_number_total 2317
_reflns_threshold_expression 'I > 2\s(I)'
_cod_data_source_file d4sc02380c2.cif
_cod_data_source_block czy_ii_175_0m
_cod_depositor_comments 'Adding full bibliography for 1571730--1571734.cif.'
_cod_original_cell_volume 4748.8(12)
_cod_original_sg_symbol_H-M 'P 42/n c m'
_cod_database_code 1571732
_shelx_shelxl_version_number 2014/7
_shelx_space_group_comment
;
The symmetry employed for this shelxl refinement is uniquely defined
by the following loop, which should always be used as a source of
symmetry information in preference to the above space-group names.
They are only intended as comments.
;
_shelx_estimated_absorpt_t_max 0.758
_shelx_estimated_absorpt_t_min 0.096
_olex2_refinement_description
;
1. Restrained distances
 C12-H12C
 0.96 with sigma of 0.02
 C13-C14 = C16-C17 = C17-C18
 1.37 with sigma of 0.02
 C13-C18
 1.38 with sigma of 0.02
 C14-C15 = C15-C16
 1.36 with sigma of 0.02
 C13-C15 = C15-C17 = C16-C18
 2.37 with sigma of 0.04
 C13-C17
 2.38 with sigma of 0.04
 C14-C16
 2.36 with sigma of 0.04
2. Restrained planarity
 C13, C14, C15, C16, C17, C18
 with sigma of 0.1
3. Rigid body (RIGU) restrains
 C13, C14, C15, C16, C17, C18
 with sigma for 1-2 distances of 0.004 and sigma for 1-3 distances of 0.004
4. Others
 Fixed Sof: Th1(0.25) H4A(0.5) H4B(0.5) H4C(0.5) H12A(0.5) H12B(0.5)
 H12C(0.25) C13(0.25) H13(0.25) C14(0.25) H14(0.25) C15(0.25) H15(0.25)
 C16(0.25) H16(0.25) C17(0.25) H17(0.25) C18(0.25)
5.a Secondary CH2 refined with riding coordinates:
 C12(H12A,H12B)
5.b Aromatic/amide H refined with riding coordinates:
 C13(H13), C14(H14), C15(H15), C16(H16), C17(H17)
5.c Idealised Me refined as rotating group:
 C10(H10A,H10B,H10C), C5(H5A,H5B,H5C), C4(H4A,H4B,H4C), C6(H6A,H6B,H6C),
 C11(H11A,H11B,H11C)
;
_olex2_submission_special_instructions 'No special instructions were received'

loop_
_space_group_symop_operation_xyz
'x, y, z'
'-x+1/2, -y+1/2, z'
'-y+1/2, x, z+1/2'
'y, -x+1/2, z+1/2'
'-x, y+1/2, -z+1/2'
'x+1/2, -y, -z+1/2'
'y+1/2, x+1/2, -z'
'-y, -x, -z'
'-x, -y, -z'
'x-1/2, y-1/2, -z'
'y-1/2, -x, -z-1/2'
'-y, x-1/2, -z-1/2'
'x, -y-1/2, z-1/2'
'-x-1/2, y, z-1/2'
'-y-1/2, -x-1/2, z'
'y, x, z'

loop_
_atom_site_label
_atom_site_type_symbol
_atom_site_fract_x
_atom_site_fract_y
_atom_site_fract_z
_atom_site_U_iso_or_equiv
_atom_site_adp_type
_atom_site_occupancy
_atom_site_site_symmetry_order
_atom_site_calc_flag
_atom_site_refinement_flags_posn
_atom_site_refinement_flags_adp
_atom_site_refinement_flags_occupancy
_atom_site_disorder_assembly
_atom_site_disorder_group
Os2 Os 0.68686(3) 0.81314(3) 0.49324(2) 0.03428(19) Uani 1 2 d S T P . .
Os1 Os 0.60450(3) 0.60450(3) 0.33764(2) 0.0435(2) Uani 1 2 d S T P B .
Th1 Th 0.72670(5) 0.77330(5) 0.38049(4) 0.0318(3) Uani 0.5 2 d S T P B .
C7 C 0.6308(8) 0.9433(8) 0.5327(4) 0.043(3) Uani 1 1 d . . . . .
C10 C 0.6725(10) 0.9895(11) 0.5809(5) 0.063(4) Uani 1 1 d . . . . .
H10A H 0.6281 1.0402 0.5938 0.095 Uiso 1 1 calc R U . . .
H10B H 0.7356 1.0186 0.5722 0.095 Uiso 1 1 calc R U . . .
H10C H 0.6812 0.9401 0.6086 0.095 Uiso 1 1 calc R U . . .
C5 C 0.6253(13) 0.3605(10) 0.3465(6) 0.078(5) Uani 1 1 d . . . . .
H5A H 0.6917 0.3680 0.3328 0.117 Uiso 1 1 calc R U . . .
H5B H 0.5965 0.3010 0.3319 0.117 Uiso 1 1 calc R U . . .
H5C H 0.6271 0.3561 0.3854 0.117 Uiso 1 1 calc R U . . .
C1 C 0.4938(8) 0.4938(8) 0.3620(7) 0.053(5) Uani 1 2 d S T P B .
C2 C 0.5655(10) 0.4461(9) 0.3304(5) 0.052(3) Uani 1 1 d . . . . .
C3 C 0.5632(11) 0.4872(11) 0.2786(5) 0.067(4) Uani 1 1 d . . . . .
C4 C 0.4652(10) 0.4652(10) 0.4178(7) 0.061(5) Uani 1 2 d S T P . .
H4A H 0.5234 0.4458 0.4377 0.091 Uiso 0.5 1 calc R U P A -1
H4B H 0.4194 0.4105 0.4164 0.091 Uiso 0.5 1 calc R U P A -1
H4C H 0.4342 0.5206 0.4355 0.091 Uiso 0.5 1 calc R U P A -1
C8 C 0.6528(8) 0.9654(8) 0.4781(4) 0.039(3) Uani 1 1 d . . . . .
C6 C 0.6179(14) 0.4558(14) 0.2316(6) 0.095(6) Uani 1 1 d . . . . .
H6A H 0.5778 0.4112 0.2105 0.143 Uiso 1 1 calc R U . . .
H6B H 0.6775 0.4225 0.2428 0.143 Uiso 1 1 calc R U . . .
H6C H 0.6348 0.5128 0.2100 0.143 Uiso 1 1 calc R U . . .
C11 C 0.7225(10) 1.0446(9) 0.4604(6) 0.058(3) Uani 1 1 d . . . . .
H11A H 0.7790 1.0458 0.4842 0.087 Uiso 1 1 calc R U . . .
H11B H 0.6894 1.1077 0.4616 0.087 Uiso 1 1 calc R U . . .
H11C H 0.7442 1.0313 0.4240 0.087 Uiso 1 1 calc R U . . .
C12 C 0.5878(9) 0.9122(9) 0.3865(6) 0.051(5) Uani 1 2 d DS T P . .
H12A H 0.6084 0.9754 0.3714 0.062 Uiso 0.5 1 calc R U P B .
H12B H 0.5246 0.8916 0.3714 0.062 Uiso 0.5 1 calc R U P . .
C9 C 0.5902(7) 0.9098(7) 0.4453(6) 0.037(4) Uani 1 2 d S T P B .
H12C H 0.604(15) 0.896(15) 0.350(4) 0.04(9) Uiso 0.5 2 d DS . P . .
C13 C 0.648(5) 0.757(5) 0.251(2) 0.051(18) Uani 0.25 1 d D U P B -1
H13 H 0.5913 0.7883 0.2639 0.061 Uiso 0.25 1 calc R U P B -1
C14 C 0.691(4) 0.791(5) 0.205(2) 0.10(3) Uani 0.25 1 d D U P B -1
H14 H 0.6641 0.8456 0.1870 0.119 Uiso 0.25 1 calc R U P B -1
C15 C 0.773(3) 0.747(3) 0.1860(11) 0.052(14) Uani 0.25 1 d D U P B -1
H15 H 0.8034 0.7711 0.1547 0.062 Uiso 0.25 1 calc R U P B -1
C16 C 0.810(3) 0.669(3) 0.2118(13) 0.033(11) Uani 0.25 1 d D U P B -1
H16 H 0.8664 0.6378 0.1979 0.040 Uiso 0.25 1 calc R U P B -1
C17 C 0.769(5) 0.635(5) 0.2576(18) 0.049(15) Uani 0.25 1 d D U P B -1
H17 H 0.7978 0.5816 0.2758 0.059 Uiso 0.25 1 calc R U P B -1
C18 C 0.685(4) 0.677(5) 0.2776(11) 0.040(8) Uani 0.25 1 d D U P B -1

loop_
_atom_site_aniso_label
_atom_site_aniso_U_11
_atom_site_aniso_U_22
_atom_site_aniso_U_33
_atom_site_aniso_U_23
_atom_site_aniso_U_13
_atom_site_aniso_U_12
Os2 0.0370(2) 0.0370(2) 0.0288(3) -0.00050(16) 0.00050(16) 0.0105(3)
Os1 0.0514(3) 0.0514(3) 0.0277(3) 0.00006(18) 0.00006(18) -0.0173(3)
Th1 0.0350(4) 0.0350(4) 0.0255(5) -0.0009(3) 0.0009(3) -0.0029(5)
C7 0.046(7) 0.038(6) 0.044(6) -0.010(5) 0.003(5) 0.014(5)
C10 0.049(8) 0.088(11) 0.053(8) -0.020(7) -0.005(6) 0.017(7)
C5 0.103(13) 0.042(8) 0.089(11) -0.010(8) 0.021(10) -0.015(8)
C1 0.057(7) 0.057(7) 0.045(9) -0.005(5) -0.005(5) -0.039(9)
C2 0.072(9) 0.035(6) 0.049(7) -0.014(5) -0.003(6) -0.016(6)
C3 0.083(10) 0.083(10) 0.036(6) -0.013(6) 0.000(6) -0.034(8)
C4 0.060(8) 0.060(8) 0.062(11) 0.012(6) 0.012(6) -0.020(10)
C8 0.039(6) 0.029(6) 0.048(6) -0.005(5) 0.006(5) 0.010(5)
C6 0.127(17) 0.101(14) 0.056(9) -0.039(9) 0.011(10) -0.035(12)
C11 0.054(8) 0.051(8) 0.070(8) 0.001(7) 0.013(7) 0.003(6)
C12 0.056(7) 0.056(7) 0.041(9) -0.003(5) 0.003(5) 0.017(9)
C9 0.041(5) 0.041(5) 0.030(7) 0.000(4) 0.000(4) 0.014(7)
C13 0.04(2) 0.07(3) 0.05(3) 0.00(2) 0.02(2) -0.01(2)
C14 0.08(4) 0.12(5) 0.09(3) 0.05(3) 0.07(4) 0.05(4)
C15 0.04(3) 0.07(3) 0.042(12) -0.002(15) 0.022(14) -0.001(19)
C16 0.019(18) 0.05(3) 0.027(13) -0.021(12) 0.005(11) -0.02(2)
C17 0.04(2) 0.07(3) 0.040(19) -0.01(2) 0.017(17) 0.00(2)
C18 0.03(2) 0.05(3) 0.042(13) -0.012(15) 0.015(15) -0.017(13)

loop_
_atom_type_symbol
_atom_type_description
_atom_type_scat_dispersion_real
_atom_type_scat_dispersion_imag
_atom_type_scat_source
C C 0.0034 0.0017 'Calculated using XDISP in WinGX (Farrugia, 1999)'
H H 0.0000 0.0000 'Calculated using XDISP in WinGX (Farrugia, 1999)'
Os Os -1.2848 7.9466 'Calculated using XDISP in WinGX (Farrugia, 1999)'
Th Th -7.9004 9.3112 'Calculated using XDISP in WinGX (Farrugia, 1999)'

loop_
_geom_angle_atom_site_label_1
_geom_angle_atom_site_label_2
_geom_angle_atom_site_label_3
_geom_angle
_geom_angle_site_symmetry_1
_geom_angle_site_symmetry_3
_geom_angle_publ_flag
Os2 Os2 Th1 59.37(2) 2_665 2_665 ?
Os2 Os2 Th1 74.74(2) 2_665 . ?
Th1 Os2 Th1 15.37(4) . 2_665 ?
C7 Os2 Os2 145.9(3) 15_775 2_665 ?
C7 Os2 Os2 145.9(3) . 2_665 ?
C7 Os2 Th1 144.4(3) 15_775 2_665 ?
C7 Os2 Th1 131.0(3) . . ?
C7 Os2 Th1 131.0(3) 15_775 . ?
C7 Os2 Th1 144.4(3) . 2_665 ?
C7 Os2 C7 38.4(6) . 15_775 ?
C7 Os2 C9 63.2(5) 15_775 . ?
C7 Os2 C9 63.2(5) . . ?
C8 Os2 Os2 146.2(3) . 2_665 ?
C8 Os2 Os2 146.2(3) 15_775 2_665 ?
C8 Os2 Th1 92.9(3) . . ?
C8 Os2 Th1 105.9(3) 15_775 2_665 ?
C8 Os2 Th1 105.9(3) . 2_665 ?
C8 Os2 Th1 92.9(3) 15_775 . ?
C8 Os2 C7 38.5(4) . . ?
C8 Os2 C7 38.5(4) 15_775 15_775 ?
C8 Os2 C7 64.2(4) . 15_775 ?
C8 Os2 C7 64.2(4) 15_775 . ?
C8 Os2 C8 63.7(6) . 15_775 ?
C8 Os2 C9 37.4(3) 15_775 . ?
C8 Os2 C9 37.4(3) . . ?
C9 Os2 Os2 147.3(4) . 2_665 ?
C9 Os2 Th1 87.9(4) . 2_665 ?
C9 Os2 Th1 72.5(4) . . ?
Th1 Os1 Th1 17.02(4) . 2_665 ?
C1 Os1 Th1 142.4(4) . 2_665 ?
C1 Os1 Th1 142.4(4) . . ?
C1 Os1 C2 37.1(4) . . ?
C1 Os1 C2 37.1(4) . 16 ?
C1 Os1 C3 61.6(5) . . ?
C1 Os1 C3 61.6(5) . 16 ?
C2 Os1 Th1 153.3(3) 16 2_665 ?
C2 Os1 Th1 137.8(4) . 2_665 ?
C2 Os1 Th1 137.8(4) 16 . ?
C2 Os1 Th1 153.3(3) . . ?
C2 Os1 C2 62.1(7) . 16 ?
C2 Os1 C3 36.7(5) 16 16 ?
C2 Os1 C3 62.2(5) . 16 ?
C2 Os1 C3 36.7(5) . . ?
C2 Os1 C3 62.2(5) 16 . ?
C3 Os1 Th1 155.3(3) 16 2_665 ?
C3 Os1 Th1 144.3(4) . 2_665 ?
C3 Os1 Th1 155.3(3) . . ?
C3 Os1 Th1 144.3(4) 16 . ?
C3 Os1 C3 38.0(8) 16 . ?
C18 Os1 Th1 66.2(9) . 2_665 ?
C18 Os1 Th1 66.9(8) . . ?
C18 Os1 C1 150.4(9) . . ?
C18 Os1 C2 121.4(16) . . ?
C18 Os1 C2 124.1(17) . 16 ?
C18 Os1 C3 91.4(12) . 16 ?
C18 Os1 C3 89.9(11) . . ?
Os2 Th1 Os2 45.89(3) . 2_665 ?
Os2 Th1 Os1 112.27(2) . . ?
Os2 Th1 Os1 112.27(2) . 2_665 ?
Os2 Th1 C9 43.1(3) . . ?
Os2 Th1 H12C 92.3(6) . . ?
Os2 Th1 H12C 138.2(6) 2_665 . ?
Os2 Th1 C18 152.9(5) . . ?
Os1 Th1 Os2 103.17(2) . 2_665 ?
Os1 Th1 Os2 103.17(2) 2_665 2_665 ?
Os1 Th1 Os1 135.06(4) . 2_665 ?
Os1 Th1 C9 108.10(7) . . ?
Os1 Th1 C9 108.10(7) 2_665 . ?
Os1 Th1 H12C 92.0(2) . . ?
Os1 Th1 H12C 92.0(2) 2_665 . ?
Th1 Th1 Os2 59.36(2) 2_665 2_665 ?
Th1 Th1 Os2 105.26(2) 2_665 . ?
Th1 Th1 Os1 81.49(2) 2_665 . ?
Th1 Th1 Os1 81.49(2) 2_665 2_665 ?
Th1 Th1 C12 176.8(3) 2_665 . ?
Th1 Th1 C9 148.4(3) 2_665 . ?
Th1 Th1 H12C 162.4(6) 2_665 . ?
Th1 Th1 C18 79.6(17) 2_665 . ?
C12 Th1 Os2 117.4(4) . 2_665 ?
C12 Th1 Os2 71.5(3) . . ?
C12 Th1 Os1 99.65(12) . . ?
C12 Th1 Os1 99.65(12) . 2_665 ?
C12 Th1 C9 28.4(4) . . ?
C12 Th1 H12C 20.8(5) . . ?
C12 Th1 C18 103.2(17) . . ?
C9 Th1 Os2 89.0(3) . 2_665 ?
C9 Th1 H12C 49.2(7) . . ?
C18 Th1 Os2 131.3(15) . 2_665 ?
C18 Th1 Os1 94.7(5) . 2_665 ?
C18 Th1 Os1 41.3(5) . . ?
C18 Th1 C9 127.7(16) . . ?
C18 Th1 H12C 84.7(18) . . ?
C7 C7 Os2 70.8(3) 15_775 . ?
C7 C7 C10 125.1(8) 15_775 . ?
C7 C7 C8 107.3(7) 15_775 . ?
C10 C7 Os2 125.8(8) . . ?
C8 C7 Os2 70.4(6) . . ?
C8 C7 C10 127.5(12) . . ?
C7 C10 H10A 109.5 . . ?
C7 C10 H10B 109.5 . . ?
C7 C10 H10C 109.5 . . ?
H10A C10 H10B 109.5 . . ?
H10A C10 H10C 109.5 . . ?
H10B C10 H10C 109.5 . . ?
H5A C5 H5B 109.5 . . ?
H5A C5 H5C 109.5 . . ?
H5B C5 H5C 109.5 . . ?
C2 C5 H5A 109.5 . . ?
C2 C5 H5B 109.5 . . ?
C2 C5 H5C 109.5 . . ?
C2 C1 Os1 71.9(8) 16 . ?
C2 C1 Os1 71.9(8) . . ?
C2 C1 C2 108.9(15) 16 . ?
C2 C1 C4 125.4(8) . . ?
C2 C1 C4 125.4(8) 16 . ?
C4 C1 Os1 127.5(12) . . ?
C5 C2 Os1 127.6(10) . . ?
C1 C2 Os1 71.0(8) . . ?
C1 C2 C5 126.3(12) . . ?
C3 C2 Os1 72.2(7) . . ?
C3 C2 C5 125.2(13) . . ?
C3 C2 C1 108.2(13) . . ?
C2 C3 Os1 71.1(7) . . ?
C2 C3 C3 107.3(9) . 16 ?
C2 C3 C6 127.7(15) . . ?
C3 C3 Os1 71.0(4) 16 . ?
C6 C3 Os1 127.6(11) . . ?
C6 C3 C3 124.8(10) . 16 ?
C1 C4 H4A 109.5 . . ?
C1 C4 H4B 109.5 . . ?
C1 C4 H4C 109.5 . . ?
H4A C4 H4B 109.5 . . ?
H4A C4 H4C 109.5 . . ?
H4B C4 H4C 109.5 . . ?
C7 C8 Os2 71.1(6) . . ?
C7 C8 C11 124.4(11) . . ?
C11 C8 Os2 127.2(8) . . ?
C9 C8 Os2 73.4(7) . . ?
C9 C8 C7 108.4(10) . . ?
C9 C8 C11 126.8(11) . . ?
C3 C6 H6A 109.5 . . ?
C3 C6 H6B 109.5 . . ?
C3 C6 H6C 109.5 . . ?
H6A C6 H6B 109.5 . . ?
H6A C6 H6C 109.5 . . ?
H6B C6 H6C 109.5 . . ?
C8 C11 H11A 109.5 . . ?
C8 C11 H11B 109.5 . . ?
C8 C11 H11C 109.5 . . ?
H11A C11 H11B 109.5 . . ?
H11A C11 H11C 109.5 . . ?
H11B C11 H11C 109.5 . . ?
Th1 C12 H12A 113.4 . . ?
Th1 C12 H12B 113.4 . . ?
Th1 C12 H12C 68(10) . . ?
H12A C12 H12B 110.7 . . ?
H12A C12 H12C 76.7 . . ?
H12B C12 H12C 76.7 . . ?
C9 C12 Th1 91.4(10) . . ?
C9 C12 H12A 113.4 . . ?
C9 C12 H12B 113.4 . . ?
C9 C12 H12C 160(10) . . ?
Os2 C9 Th1 64.3(4) . . ?
C8 C9 Os2 69.2(7) 15_775 . ?
C8 C9 Os2 69.2(7) . . ?
C8 C9 Th1 105.3(8) 15_775 . ?
C8 C9 Th1 105.3(8) . . ?
C8 C9 C8 108.4(13) 15_775 . ?
C8 C9 C12 125.8(7) 15_775 . ?
C8 C9 C12 125.8(7) . . ?
C12 C9 Os2 124.5(11) . . ?
C12 C9 Th1 60.2(8) . . ?
C14 C13 H13 119.4 . . ?
C14 C13 C18 121(3) . . ?
C18 C13 H13 119.4 . . ?
C13 C14 H14 120.1 . . ?
C15 C14 C13 120(3) . . ?
C15 C14 H14 120.1 . . ?
C14 C15 H15 120.2 . . ?
C16 C15 C14 120(2) . . ?
C16 C15 H15 120.2 . . ?
C15 C16 H16 119.4 . . ?
C15 C16 C17 121(2) . . ?
C17 C16 H16 119.4 . . ?
C16 C17 H17 119.7 . . ?
C16 C17 C18 121(2) . . ?
C18 C17 H17 119.7 . . ?
Os1 C18 Th1 71.9(7) . . ?
C13 C18 Os1 122(4) . . ?
C13 C18 Th1 98(4) . . ?
C17 C18 Os1 120(4) . . ?
C17 C18 Th1 110(4) . . ?
C17 C18 C13 117(2) . . ?

loop_
_geom_bond_atom_site_label_1
_geom_bond_atom_site_label_2
_geom_bond_distance
_geom_bond_site_symmetry_2
_geom_bond_publ_flag
Os2 Os2 2.4537(12) 2_665 ?
Os2 Th1 3.2965(12) 2_665 ?
Os2 Th1 2.9403(11) . ?
Os2 C7 2.186(10) 15_775 ?
Os2 C7 2.186(10) . ?
Os2 C8 2.177(10) 15_775 ?
Os2 C8 2.177(10) . ?
Os2 C9 2.231(14) . ?
Os1 Th1 3.0593(7) . ?
Os1 Th1 3.0593(8) 2_665 ?
Os1 C1 2.237(16) . ?
Os1 C2 2.248(11) 16 ?
Os1 C2 2.248(11) . ?
Os1 C3 2.264(12) . ?
Os1 C3 2.264(12) 16 ?
Os1 C18 2.12(3) . ?
Th1 Os2 3.2966(12) 2_665 ?
Th1 Os1 3.0593(8) 2_665 ?
Th1 Th1 0.906(2) 2_665 ?
Th1 C12 2.702(17) . ?
Th1 C9 3.113(15) . ?
Th1 H12C 2.5(3) . ?
Th1 C18 2.96(3) . ?
C7 C7 1.44(2) 15_775 ?
C7 C10 1.483(16) . ?
C7 C8 1.439(15) . ?
C10 H10A 0.9800 . ?
C10 H10B 0.9800 . ?
C10 H10C 0.9800 . ?
C5 H5A 0.9800 . ?
C5 H5B 0.9800 . ?
C5 H5C 0.9800 . ?
C5 C2 1.49(2) . ?
C1 C2 1.426(16) 16 ?
C1 C2 1.426(16) . ?
C1 C4 1.51(2) . ?
C2 C3 1.420(17) . ?
C3 C3 1.48(3) 16 ?
C3 C6 1.467(19) . ?
C4 H4A 0.9800 . ?
C4 H4B 0.9800 . ?
C4 H4C 0.9800 . ?
C8 C11 1.517(16) . ?
C8 C9 1.416(14) . ?
C6 H6A 0.9800 . ?
C6 H6B 0.9800 . ?
C6 H6C 0.9800 . ?
C11 H11A 0.9800 . ?
C11 H11B 0.9800 . ?
C11 H11C 0.9800 . ?
C12 H12A 0.9900 . ?
C12 H12B 0.9900 . ?
C12 C9 1.48(2) . ?
C12 H12C 0.96(2) . ?
C9 C8 1.416(14) 15_775 ?
C13 H13 0.9500 . ?
C13 C14 1.37(2) . ?
C13 C18 1.390(19) . ?
C14 H14 0.9500 . ?
C14 C15 1.364(19) . ?
C15 H15 0.9500 . ?
C15 C16 1.355(19) . ?
C16 H16 0.9500 . ?
C16 C17 1.370(19) . ?
C17 H17 0.9500 . ?
C17 C18 1.380(19) . ?

loop_
_geom_torsion_atom_site_label_1
_geom_torsion_atom_site_label_2
_geom_torsion_atom_site_label_3
_geom_torsion_atom_site_label_4
_geom_torsion
_geom_torsion_site_symmetry_1
_geom_torsion_site_symmetry_2
_geom_torsion_site_symmetry_3
_geom_torsion_site_symmetry_4
_geom_torsion_publ_flag
Os2 C7 C8 C11 -122.7(11) . . . . ?
Os2 C7 C8 C9 64.4(9) . . . . ?
Os2 C8 C9 Th1 -54.2(4) . . . . ?
Os2 C8 C9 C8 58.2(10) . . . 15_775 ?
Os2 C8 C9 C12 -118.2(15) . . . . ?
Os1 C1 C2 C5 123.3(14) . . . . ?
Os1 C1 C2 C3 -63.1(9) . . . . ?
Os1 C2 C3 C3 -62.1(4) . . . 16 ?
Os1 C2 C3 C6 123.4(15) . . . . ?
Th1 C12 C9 Os2 0.000(3) . . . . ?
Th1 C12 C9 C8 87.9(14) . . . . ?
Th1 C12 C9 C8 -87.9(14) . . . 15_775 ?
C7 C7 C8 Os2 -61.5(3) 15_775 . . . ?
C7 C7 C8 C11 175.8(9) 15_775 . . . ?
C7 C7 C8 C9 2.9(10) 15_775 . . . ?
C7 C8 C9 Os2 -62.9(8) . . . . ?
C7 C8 C9 Th1 -117.1(8) . . . . ?
C7 C8 C9 C8 -4.7(16) . . . 15_775 ?
C7 C8 C9 C12 178.9(14) . . . . ?
C10 C7 C8 Os2 120.6(12) . . . . ?
C10 C7 C8 C11 -2.1(18) . . . . ?
C10 C7 C8 C9 -175.0(12) . . . . ?
C5 C2 C3 Os1 -123.9(14) . . . . ?
C5 C2 C3 C3 173.9(11) . . . 16 ?
C5 C2 C3 C6 -1(2) . . . . ?
C1 C2 C3 Os1 62.3(9) . . . . ?
C1 C2 C3 C3 0.2(11) . . . 16 ?
C1 C2 C3 C6 -174.3(14) . . . . ?
C2 C1 C2 Os1 62.8(11) 16 . . . ?
C2 C1 C2 C5 -174.0(9) 16 . . . ?
C2 C1 C2 C3 -0.3(18) 16 . . . ?
C4 C1 C2 Os1 -123.6(16) . . . . ?
C4 C1 C2 C5 0(2) . . . . ?
C4 C1 C2 C3 173.4(15) . . . . ?
C11 C8 C9 Os2 124.4(12) . . . . ?
C11 C8 C9 Th1 70.3(13) . . . . ?
C11 C8 C9 C8 -177.4(8) . . . 15_775 ?
C11 C8 C9 C12 6(2) . . . . ?
C13 C14 C15 C16 1(3) . . . . ?
C14 C13 C18 Os1 -167(2) . . . . ?
C14 C13 C18 Th1 119(3) . . . . ?
C14 C13 C18 C17 1(4) . . . . ?
C14 C15 C16 C17 -2(5) . . . . ?
C15 C16 C17 C18 2(6) . . . . ?
C16 C17 C18 Os1 166(3) . . . . ?
C16 C17 C18 Th1 -114(5) . . . . ?
C16 C17 C18 C13 -2(5) . . . . ?
C18 C13 C14 C15 -1(2) . . . . ?
